data_4131664
loop_
_publ_author_name
'Liang, Cong-Cong'
'Shi, Zhao-Lin'
'He, Chun-Ting'
'Tan, Jing'
'Zhou, Hu-Die'
'Zhou, Hao-Long'
'Lee, Yongjin'
'Zhang, Yue-Biao'

_publ_section_title
;
 Engineering of Pore Geometry for Ultrahigh Capacity Methane Storage in
 Mesoporous Metal-Organic Frameworks.
;
_journal_issue 38
_journal_name_full 'Journal of the American Chemical Society'
_journal_page_first 13300
_journal_page_last 13303
_journal_paper_doi 10.1021/jacs.7b08347
_journal_volume 139
_journal_year 2017
_chemical_formula_moiety 'C40 H24 N8 O13 Zn4'
_chemical_formula_sum 'C40 H24 N8 O13 Zn4'
_chemical_formula_weight 1086.15
_chemical_melting_point ?
_chemical_name_common ST-1
_chemical_name_systematic ST-1
_space_group_crystal_system hexagonal
_space_group_IT_number 173
_space_group_name_Hall 'P 6c'
_space_group_name_H-M_alt 'P 63'
_atom_sites_solution_hydrogens geom
_atom_sites_solution_primary 'intrinsic phasing'
_atom_sites_solution_secondary 'rigid body and difmap'
_audit_creation_method SHELXL-2014/7
_cell_angle_alpha 90
_cell_angle_beta 90
_cell_angle_gamma 120
_cell_formula_units_Z 6
_cell_length_a 44.055(6)
_cell_length_b 44.055(6)
_cell_length_c 18.729(4)
_cell_measurement_reflns_used 59773
_cell_measurement_temperature 298(2)
_cell_measurement_theta_max 22.1
_cell_measurement_theta_min 1.7
_cell_volume 31480(9)
_computing_cell_refinement HKL3000
_computing_data_collection 'local program'
_computing_data_reduction HKL3000
_computing_molecular_graphics
;
Bruker SHELXTL Bruker-AXS, Madison WI
O. V. Dolomanov, L. J. Bourhis, R. J. Gildea, J. A. K. Howard and H. Puschmann,
OLEX2: a complete structure solution, refinement and analysis program.
J. Appl. Cryst. (2009). 42, 339-341.
and local programs
;
_computing_publication_material 'Bruker SHELXTL Bruker-AXS, Madison WI'
_computing_structure_refinement 'SHELXL-2014/7 (Sheldrick, 2014)'
_computing_structure_solution 'SHELXT 2014/4 Bruker-AXS, Madison WI'
_diffrn_ambient_temperature 298(2)
_diffrn_detector_area_resol_mean '8192 x 8192 pixels'
_diffrn_measured_fraction_theta_full 0.989
_diffrn_measured_fraction_theta_max 0.989
_diffrn_measurement_device_type 'marXperts MX300 CCD Detector'
_diffrn_measurement_method '\w scans'
_diffrn_radiation_type synchrotron
_diffrn_radiation_wavelength 0.82653
_diffrn_reflns_av_R_equivalents 0.0156
_diffrn_reflns_av_unetI/netI 0.0205
_diffrn_reflns_Laue_measured_fraction_full 0.989
_diffrn_reflns_Laue_measured_fraction_max 0.989
_diffrn_reflns_limit_h_max 40
_diffrn_reflns_limit_h_min -39
_diffrn_reflns_limit_k_max 33
_diffrn_reflns_limit_k_min -34
_diffrn_reflns_limit_l_max 17
_diffrn_reflns_limit_l_min -17
_diffrn_reflns_number 29414
_diffrn_reflns_point_group_measured_fraction_full 0.991
_diffrn_reflns_point_group_measured_fraction_max 0.991
_diffrn_reflns_theta_full 22.061
_diffrn_reflns_theta_max 22.061
_diffrn_reflns_theta_min 1.660
_diffrn_source 'SSRF BL-17B'
_exptl_absorpt_coefficient_mu 0.701
_exptl_absorpt_correction_T_max 0.933
_exptl_absorpt_correction_T_min 0.873
_exptl_absorpt_correction_type multi-scan
_exptl_crystal_colour colorless
_exptl_crystal_density_diffrn 0.344
_exptl_crystal_description block
_exptl_crystal_F_000 3264
_exptl_crystal_size_max 0.200
_exptl_crystal_size_mid 0.150
_exptl_crystal_size_min 0.100
_exptl_transmission_factor_max 0.976
_exptl_transmission_factor_min 0.971
_refine_diff_density_max 0.133
_refine_diff_density_min -0.124
_refine_diff_density_rms 0.019
_refine_ls_abs_structure_details
;
 Refined as a perfect inversion twin.
;
_refine_ls_abs_structure_Flack 0.5
_refine_ls_extinction_coef 0.0035(6)
_refine_ls_extinction_expression Fc^*^=kFc[1+0.001xFc^2^\l^3^/sin(2\q)]^-1/4^
_refine_ls_extinction_method 'SHELXL-2014/7 (Sheldrick 2014)'
_refine_ls_goodness_of_fit_ref 1.055
_refine_ls_hydrogen_treatment constr
_refine_ls_matrix_type full
_refine_ls_number_parameters 515
_refine_ls_number_reflns 16304
_refine_ls_number_restraints 415
_refine_ls_restrained_S_all 1.052
_refine_ls_R_factor_all 0.0490
_refine_ls_R_factor_gt 0.0462
_refine_ls_shift/su_max 0.001
_refine_ls_shift/su_mean 0.000
_refine_ls_structure_factor_coef Fsqd
_refine_ls_weighting_details 'w=1/[\s^2^(Fo^2^)+(0.1144P)^2^+0.3120P] where P=(Fo^2^+2Fc^2^)/3'
_refine_ls_weighting_scheme calc
_refine_ls_wR_factor_gt 0.1468
_refine_ls_wR_factor_ref 0.1552
_reflns_Friedel_coverage 0.918
_reflns_Friedel_fraction_full 0.992
_reflns_Friedel_fraction_max 0.992
_reflns_number_gt 14904
_reflns_number_total 16304
_reflns_threshold_expression 'I > 2\s(I)'
_cod_data_source_file ja7b08347_si_002.cif
_cod_data_source_block ST-1_sq
_cod_depositor_comments
;
The following automatic conversions were performed:

data item '_chemical_melting_point' value 'none' was changed to '?'
-- the value is undefined or not given.

data item '_exptl_absorpt_correction_type' value 'multi scan' was
changed to 'multi-scan' in accordance with the
/home/saulius/struct/COD-crude-data/automatic-downloads/DataCite-retrospective/ACS/depositions/lib/dictionaries/cif_core.dic
dictionary named 'cif_core.dic' version 2.4.2 last updated on
2011-04-26.

Automatic conversion script
Id: cif_fix_values 6909 2019-04-08 15:41:33Z antanas 
;
_cod_original_cell_volume 31480(11)
_cod_database_code 4131664
_shelx_shelxl_version_number 2014/7
_shelx_space_group_comment
;
The symmetry employed for this shelxl refinement is uniquely defined
by the following loop, which should always be used as a source of
symmetry information in preference to the above space-group names.
They are only intended as comments.
;
_shelx_estimated_absorpt_t_min 0.873
_shelx_estimated_absorpt_t_max 0.933

loop_
_space_group_symop_operation_xyz
'x, y, z'
'-y, x-y, z'
'-x+y, -x, z'
'-x, -y, z+1/2'
'y, -x+y, z+1/2'
'x-y, x, z+1/2'

loop_
_atom_site_label
_atom_site_type_symbol
_atom_site_fract_x
_atom_site_fract_y
_atom_site_fract_z
_atom_site_U_iso_or_equiv
_atom_site_adp_type
_atom_site_occupancy
_atom_site_site_symmetry_order
_atom_site_calc_flag
_atom_site_refinement_flags_posn
_atom_site_refinement_flags_adp
Zn1 Zn 0.52095(3) 0.57975(3) 0.78829(7) 0.2583(5) Uani 1 1 d . .
Zn2 Zn 0.59719(2) 0.61357(2) 0.86632(5) 0.2286(4) Uani 1 1 d . .
Zn3 Zn 0.59220(2) 0.62357(2) 0.69649(5) 0.2284(4) Uani 1 1 d . .
Zn4 Zn 0.56831(3) 0.66419(3) 0.80607(6) 0.2440(5) Uani 1 1 d . .
O1 O 0.56985(11) 0.62089(10) 0.7897(2) 0.2149(13) Uani 1 1 d . .
O2 O 0.5904(2) 0.68806(16) 0.8987(3) 0.263(2) Uani 1 1 d . U
O3 O 0.61129(17) 0.65235(18) 0.9370(3) 0.266(2) Uani 1 1 d . U
O4 O 0.6000(2) 0.66595(17) 1.6445(3) 0.278(2) Uani 1 1 d . U
O5 O 0.5886(2) 0.69886(16) 1.7259(4) 0.277(2) Uani 1 1 d . U
O6 O 0.6185(2) 0.97711(17) 1.3270(4) 0.308(3) Uani 1 1 d . U
O7 O 0.62290(18) 0.98710(15) 1.2035(4) 0.276(2) Uani 1 1 d . U
O8 O 0.51718(18) 0.65388(19) 0.8122(4) 0.276(2) Uani 1 1 d . U
O9 O 0.48579(19) 0.5928(2) 0.7972(6) 0.324(3) Uani 1 1 d . U
O10 O 0.5120(2) 0.5485(2) 0.8689(5) 0.331(4) Uani 1 1 d . U
O11 O 0.5658(3) 0.5714(2) 0.9233(5) 0.338(4) Uani 1 1 d . U
O12 O 0.4896(2) 0.4438(2) 1.1944(5) 0.314(3) Uani 1 1 d . U
O13 O 0.4385(2) 0.41608(17) 1.1305(3) 0.270(2) Uani 1 1 d . U
N1 N 0.6233(4) 0.7340(3) 1.2327(4) 0.364(6) Uani 1 1 d . U
H1 H 0.6234 0.7195 1.2633 0.437 Uiso 1 1 calc R U
N2 N 0.6216(4) 0.7930(2) 1.4374(4) 0.353(6) Uani 1 1 d . U
H2 H 0.6229 0.8119 1.4532 0.424 Uiso 1 1 calc R U
N3 N 0.6261(4) 0.8419(3) 1.2098(5) 0.364(6) Uani 1 1 d . U
H3 H 0.6278 0.8390 1.1649 0.437 Uiso 1 1 calc R U
N7 N 0.3558(2) 0.6189(2) 0.8299(10) 0.399(8) Uani 1 1 d . U
H7 H 0.3419 0.6015 0.8036 0.479 Uiso 1 1 d R U
N8 N 0.36879(19) 0.6791(3) 0.8204(9) 0.369(8) Uani 1 1 d . U
C1 C 0.6038(3) 0.6773(3) 0.9461(5) 0.259(3) Uani 1 1 d D U
C2 C 0.6114(2) 0.69464(19) 1.0213(3) 0.286(4) Uani 1 1 d DG U
C3 C 0.6218(3) 0.68111(19) 1.0770(4) 0.331(6) Uani 1 1 d G U
H3A H 0.6258 0.6626 1.0687 0.397 Uiso 1 1 calc R U
C4 C 0.6264(3) 0.6953(2) 1.1451(3) 0.364(8) Uani 1 1 d G U
H4 H 0.6334 0.6863 1.1824 0.437 Uiso 1 1 calc R U
C5 C 0.6205(3) 0.7230(2) 1.1575(3) 0.333(6) Uani 1 1 d G U
C6 C 0.6100(3) 0.7366(2) 1.1018(4) 0.358(8) Uani 1 1 d G U
H6 H 0.6061 0.7551 1.1101 0.429 Uiso 1 1 calc R U
C7 C 0.6054(3) 0.7224(2) 1.0337(3) 0.313(5) Uani 1 1 d G U
H7A H 0.5984 0.7314 0.9965 0.375 Uiso 1 1 calc R U
C8 C 0.5982(3) 0.6938(3) 1.6631(6) 0.270(3) Uani 1 1 d D U
C9 C 0.6062(3) 0.72118(18) 1.6030(3) 0.284(4) Uani 1 1 d DG U
C10 C 0.6039(3) 0.7510(2) 1.6164(3) 0.324(6) Uani 1 1 d G U
H10 H 0.5991 0.7555 1.6623 0.389 Uiso 1 1 calc R U
C11 C 0.6088(3) 0.77408(17) 1.5612(4) 0.317(6) Uani 1 1 d G U
H11 H 0.6072 0.7940 1.5701 0.381 Uiso 1 1 calc R U
C12 C 0.6160(3) 0.76736(18) 1.4926(3) 0.317(6) Uani 1 1 d G U
C13 C 0.6183(3) 0.7375(2) 1.4792(3) 0.351(8) Uani 1 1 d G U
H13 H 0.6231 0.7330 1.4333 0.421 Uiso 1 1 calc R U
C14 C 0.6134(3) 0.71446(18) 1.5345(4) 0.336(7) Uani 1 1 d G U
H14 H 0.6150 0.6945 1.5255 0.404 Uiso 1 1 calc R U
C15 C 0.6214(3) 0.9683(2) 1.2614(7) 0.274(4) Uani 1 1 d D U
C16 C 0.6245(2) 0.93614(15) 1.2483(4) 0.293(4) Uani 1 1 d DG U
C17 C 0.6250(3) 0.9244(2) 1.1797(3) 0.382(9) Uani 1 1 d G U
H17 H 0.6258 0.9376 1.1404 0.458 Uiso 1 1 calc R U
C18 C 0.6244(3) 0.8928(2) 1.1698(3) 0.370(8) Uani 1 1 d G U
H18 H 0.6247 0.8849 1.1239 0.444 Uiso 1 1 calc R U
C19 C 0.6232(3) 0.87295(17) 1.2286(4) 0.318(6) Uani 1 1 d G U
C20 C 0.6227(3) 0.88472(19) 1.2972(3) 0.337(6) Uani 1 1 d G U
H20 H 0.6220 0.8715 1.3365 0.404 Uiso 1 1 calc R U
C21 C 0.6234(2) 0.91631(19) 1.3071(3) 0.305(5) Uani 1 1 d G U
H21 H 0.6231 0.9242 1.3530 0.366 Uiso 1 1 calc R U
C22 C 0.6265(3) 0.81753(18) 1.2522(3) 0.378(9) Uani 1 1 d G U
N4 N 0.6264(3) 0.7893(2) 1.2189(2) 0.344(6) Uani 1 1 d G U
C23 C 0.6257(3) 0.76258(17) 1.2596(3) 0.339(7) Uani 1 1 d G U
N5 N 0.6251(3) 0.76409(17) 1.3337(3) 0.342(6) Uani 1 1 d G U
C24 C 0.6251(3) 0.7923(2) 1.3670(2) 0.341(7) Uani 1 1 d G U
N6 N 0.6258(3) 0.81904(17) 1.3263(3) 0.344(5) Uani 1 1 d G U
C25 C 0.4898(3) 0.6246(4) 0.8058(7) 0.276(4) Uani 1 1 d D U
C26 C 0.45258(19) 0.6220(3) 0.8172(7) 0.334(6) Uani 1 1 d DG U
C27 C 0.45232(18) 0.65339(19) 0.8221(6) 0.330(6) Uani 1 1 d G U
H27 H 0.4733 0.6746 0.8231 0.397 Uiso 1 1 calc R U
C28 C 0.4206(2) 0.65308(18) 0.8255(7) 0.403(11) Uani 1 1 d G U
H28 H 0.4205 0.6741 0.8288 0.483 Uiso 1 1 calc R U
C29 C 0.38923(18) 0.6214(2) 0.8240(8) 0.361(9) Uani 1 1 d G U
C30 C 0.38948(19) 0.59006(18) 0.8191(8) 0.383(10) Uani 1 1 d G U
H30 H 0.3685 0.5689 0.8181 0.460 Uiso 1 1 calc R U
C31 C 0.4212(3) 0.5904(2) 0.8157(7) 0.381(9) Uani 1 1 d G U
H31 H 0.4213 0.5694 0.8123 0.457 Uiso 1 1 calc R U
C32 C 0.3463(3) 0.6451(3) 0.8205(10) 0.331(7) Uani 1 1 d . U
C33 C 0.5330(4) 0.5502(3) 0.9197(7) 0.286(4) Uani 1 1 d D U
C34 C 0.5161(3) 0.52058(19) 0.9757(4) 0.295(4) Uani 1 1 d DG U
C35 C 0.4808(2) 0.4954(2) 0.9720(4) 0.317(5) Uani 1 1 d G U
H35 H 0.4670 0.4960 0.9351 0.381 Uiso 1 1 calc R U
C36 C 0.46606(18) 0.4692(2) 1.0235(5) 0.303(4) Uani 1 1 d G U
H36 H 0.4424 0.4524 1.0211 0.364 Uiso 1 1 calc R U
C37 C 0.4867(2) 0.4683(2) 1.0787(4) 0.293(4) Uani 1 1 d DG U
C38 C 0.5220(2) 0.4935(3) 1.0823(5) 0.371(8) Uani 1 1 d G U
H38 H 0.5358 0.4928 1.1192 0.445 Uiso 1 1 calc R U
C39 C 0.53673(19) 0.5196(2) 1.0308(5) 0.322(5) Uani 1 1 d G U
H39 H 0.5604 0.5365 1.0332 0.386 Uiso 1 1 calc R U
C40 C 0.4704(4) 0.4397(3) 1.1394(7) 0.288(4) Uani 1 1 d D U

loop_
_atom_site_aniso_label
_atom_site_aniso_U_11
_atom_site_aniso_U_22
_atom_site_aniso_U_33
_atom_site_aniso_U_23
_atom_site_aniso_U_13
_atom_site_aniso_U_12
Zn1 0.2419(8) 0.2797(10) 0.2483(8) 0.0023(7) -0.0021(6) 0.1267(7)
Zn2 0.2390(7) 0.2291(7) 0.2267(7) 0.0002(5) 0.0037(5) 0.1237(6)
Zn3 0.2411(7) 0.2321(7) 0.2288(7) -0.0040(5) -0.0037(5) 0.1310(6)
Zn4 0.2904(9) 0.2507(8) 0.2303(8) 0.0040(6) 0.0062(6) 0.1648(7)
O1 0.221(3) 0.227(3) 0.218(3) 0.008(2) 0.003(2) 0.127(3)
O2 0.325(6) 0.243(5) 0.226(4) -0.011(4) 0.008(4) 0.147(5)
O3 0.312(6) 0.270(5) 0.235(4) -0.046(4) -0.019(4) 0.160(5)
O4 0.374(8) 0.255(5) 0.247(5) 0.032(4) 0.017(5) 0.190(5)
O5 0.358(7) 0.244(5) 0.238(5) 0.029(4) 0.024(5) 0.156(5)
O6 0.442(11) 0.251(5) 0.279(6) -0.039(4) -0.046(6) 0.208(7)
O7 0.339(7) 0.223(4) 0.287(5) 0.001(4) -0.017(5) 0.155(4)
O8 0.262(5) 0.278(5) 0.323(7) 0.003(5) 0.017(5) 0.161(5)
O9 0.269(6) 0.317(7) 0.414(10) -0.023(7) 0.000(6) 0.168(6)
O10 0.297(7) 0.334(8) 0.290(7) 0.087(6) 0.022(6) 0.105(6)
O11 0.329(8) 0.278(7) 0.301(7) 0.079(6) -0.005(6) 0.073(6)
O12 0.271(6) 0.331(7) 0.274(6) 0.047(6) 0.014(5) 0.101(5)
O13 0.298(6) 0.242(5) 0.241(4) 0.033(4) 0.031(4) 0.113(5)
N1 0.65(2) 0.318(9) 0.221(6) -0.019(6) 0.001(8) 0.317(12)
N2 0.63(2) 0.306(8) 0.207(5) 0.009(5) 0.002(8) 0.298(11)
N3 0.65(2) 0.297(8) 0.227(6) 0.025(6) 0.019(8) 0.296(12)
N7 0.260(7) 0.261(7) 0.69(3) -0.004(10) 0.006(10) 0.140(6)
N8 0.214(6) 0.216(6) 0.67(2) -0.017(9) 0.013(8) 0.104(6)
C1 0.327(10) 0.236(7) 0.234(7) -0.011(6) 0.016(6) 0.155(7)
C2 0.418(13) 0.240(7) 0.217(6) -0.016(5) -0.008(7) 0.177(8)
C3 0.516(19) 0.270(9) 0.249(8) -0.002(7) -0.020(9) 0.228(12)
C4 0.64(2) 0.294(10) 0.237(8) -0.045(7) -0.033(10) 0.291(15)
C5 0.57(2) 0.277(9) 0.229(7) 0.001(6) -0.001(8) 0.266(12)
C6 0.64(2) 0.287(10) 0.232(7) -0.011(7) -0.018(9) 0.298(14)
C7 0.477(17) 0.261(8) 0.231(7) -0.002(6) 0.010(8) 0.207(10)
C8 0.336(11) 0.273(8) 0.237(7) 0.015(6) 0.001(7) 0.180(8)
C9 0.422(13) 0.249(7) 0.224(6) 0.015(5) 0.001(7) 0.200(8)
C10 0.511(19) 0.299(9) 0.226(7) 0.016(6) 0.017(9) 0.250(12)
C11 0.495(18) 0.282(9) 0.220(6) 0.011(6) 0.005(8) 0.228(11)
C12 0.509(19) 0.263(8) 0.226(7) 0.008(6) 0.018(8) 0.229(11)
C13 0.62(2) 0.297(10) 0.222(7) 0.017(6) 0.024(9) 0.292(14)
C14 0.57(2) 0.310(10) 0.229(7) 0.026(7) 0.042(9) 0.294(14)
C15 0.334(10) 0.211(6) 0.272(8) -0.014(6) -0.035(7) 0.133(6)
C16 0.408(13) 0.239(7) 0.247(7) -0.006(6) -0.027(8) 0.173(8)
C17 0.69(3) 0.283(10) 0.239(8) 0.001(7) -0.019(10) 0.298(15)
C18 0.64(3) 0.293(10) 0.233(8) 0.014(7) -0.005(10) 0.278(14)
C19 0.501(18) 0.247(7) 0.225(7) -0.005(6) -0.020(8) 0.199(10)
C20 0.56(2) 0.281(9) 0.225(7) 0.001(6) -0.012(9) 0.256(12)
C21 0.477(16) 0.255(7) 0.224(7) -0.012(6) -0.033(8) 0.213(9)
C22 0.71(3) 0.325(11) 0.217(7) -0.017(7) -0.015(10) 0.343(17)
N4 0.588(19) 0.297(8) 0.219(5) -0.026(5) -0.001(7) 0.275(11)
C23 0.58(2) 0.293(10) 0.216(7) 0.016(7) 0.004(9) 0.270(13)
N5 0.604(18) 0.274(7) 0.223(6) 0.009(5) 0.000(7) 0.277(10)
C24 0.59(2) 0.291(10) 0.219(8) -0.005(7) -0.006(9) 0.279(13)
N6 0.589(18) 0.285(7) 0.234(6) -0.014(5) -0.015(8) 0.275(10)
C25 0.249(7) 0.274(8) 0.304(10) 0.001(8) -0.002(7) 0.128(7)
C26 0.252(8) 0.272(8) 0.48(2) 0.013(10) 0.030(9) 0.131(7)
C27 0.279(9) 0.294(10) 0.442(19) 0.017(10) 0.020(10) 0.161(8)
C28 0.229(7) 0.273(9) 0.71(4) -0.001(13) 0.026(11) 0.131(7)
C29 0.259(8) 0.248(8) 0.60(3) 0.017(11) 0.012(11) 0.145(7)
C30 0.269(9) 0.274(9) 0.63(3) 0.020(12) 0.026(12) 0.151(8)
C31 0.274(9) 0.277(9) 0.61(3) 0.011(12) 0.023(12) 0.152(8)
C32 0.224(9) 0.222(8) 0.55(2) -0.004(9) 0.012(10) 0.112(7)
C33 0.296(10) 0.256(8) 0.255(8) 0.032(7) 0.032(7) 0.099(8)
C34 0.321(10) 0.242(7) 0.262(8) 0.018(6) 0.018(7) 0.095(7)
C35 0.332(10) 0.291(10) 0.254(8) 0.027(7) 0.011(7) 0.100(8)
C36 0.285(9) 0.296(9) 0.273(9) 0.042(7) 0.019(7) 0.103(8)
C37 0.300(9) 0.275(9) 0.260(8) 0.034(7) 0.017(7) 0.111(7)
C38 0.293(10) 0.384(15) 0.335(13) 0.118(12) -0.004(9) 0.094(10)
C39 0.297(10) 0.280(9) 0.284(9) 0.041(8) 0.007(8) 0.067(8)
C40 0.277(9) 0.266(9) 0.268(9) 0.029(7) 0.022(7) 0.096(7)

loop_
_atom_type_symbol
_atom_type_description
_atom_type_scat_dispersion_real
_atom_type_scat_dispersion_imag
_atom_type_scat_source
C C 0.0050 0.0020 'International Tables Vol C Tables 4.2.6.8 and 6.1.1.4'
H H 0.0000 0.0000 'International Tables Vol C Tables 4.2.6.8 and 6.1.1.4'
N N 0.0090 0.0050 'International Tables Vol C Tables 4.2.6.8 and 6.1.1.4'
O O 0.0160 0.0090 'International Tables Vol C Tables 4.2.6.8 and 6.1.1.4'
Zn Zn 0.1740 1.9090 'International Tables Vol C Tables 4.2.6.8 and 6.1.1.4'

loop_
_geom_angle_atom_site_label_1
_geom_angle_atom_site_label_2
_geom_angle_atom_site_label_3
_geom_angle
_geom_angle_site_symmetry_1
_geom_angle_site_symmetry_3
O9 Zn1 O10 103.7(4) . .
O9 Zn1 O12 102.8(4) . 4_664
O10 Zn1 O12 114.1(4) . 4_664
O9 Zn1 O1 113.1(3) . .
O10 Zn1 O1 112.1(3) . .
O12 Zn1 O1 110.5(3) 4_664 .
O11 Zn2 O6 119.2(4) . 6_654
O11 Zn2 O3 102.5(4) . .
O6 Zn2 O3 106.4(3) 6_654 .
O11 Zn2 O1 110.1(3) . .
O6 Zn2 O1 110.6(3) 6_654 .
O3 Zn2 O1 107.0(2) . .
O7 Zn3 O4 110.0(3) 6_654 1_554
O7 Zn3 O1 114.0(3) 6_654 .
O4 Zn3 O1 109.7(2) 1_554 .
O7 Zn3 O13 105.6(3) 6_654 4_664
O4 Zn3 O13 104.0(3) 1_554 4_664
O1 Zn3 O13 113.1(3) . 4_664
O1 Zn4 O5 113.8(2) . 1_554
O1 Zn4 O2 113.5(2) . .
O5 Zn4 O2 109.4(3) 1_554 .
O1 Zn4 O8 111.0(2) . .
O5 Zn4 O8 103.3(3) 1_554 .
O2 Zn4 O8 104.9(3) . .
Zn4 O1 Zn3 109.7(2) . .
Zn4 O1 Zn2 111.1(2) . .
Zn3 O1 Zn2 108.70(19) . .
Zn4 O1 Zn1 109.66(19) . .
Zn3 O1 Zn1 108.7(2) . .
Zn2 O1 Zn1 109.0(2) . .
C1 O2 Zn4 126.7(6) . .
C1 O3 Zn2 134.7(6) . .
C8 O4 Zn3 133.4(6) . 1_556
C8 O5 Zn4 127.0(6) . 1_556
C15 O6 Zn2 132.2(7) . 5_565
C15 O7 Zn3 130.1(7) . 5_565
C25 O8 Zn4 127.1(7) . .
C25 O9 Zn1 128.9(7) . .
C33 O10 Zn1 129.6(8) . .
C33 O11 Zn2 131.6(8) . .
C40 O12 Zn1 132.2(7) . 4_665
C40 O13 Zn3 128.1(7) . 4_665
C23 N1 C5 129.4(8) . .
C23 N1 H1 115.3 . .
C5 N1 H1 115.3 . .
C24 N2 C12 131.6(7) . .
C24 N2 H2 114.2 . .
C12 N2 H2 114.2 . .
C22 N3 C19 129.9(7) . .
C22 N3 H3 115.0 . .
C19 N3 H3 115.0 . .
C32 N7 C29 130.0(10) . .
C32 N7 H7 106.7 . .
C29 N7 H7 105.5 . .
C32 N8 C32 116.9(10) . 2_665
O2 C1 O3 125.3(9) . .
O2 C1 C2 118.1(9) . .
O3 C1 C2 116.6(9) . .
C3 C2 C7 120.0 . .
C3 C2 C1 120.3(7) . .
C7 C2 C1 119.6(7) . .
C2 C3 C4 120.0 . .
C2 C3 H3A 120.0 . .
C4 C3 H3A 120.0 . .
C5 C4 C3 120.0 . .
C5 C4 H4 120.0 . .
C3 C4 H4 120.0 . .
C6 C5 C4 120.0 . .
C6 C5 N1 124.7(6) . .
C4 C5 N1 115.1(6) . .
C5 C6 C7 120.0 . .
C5 C6 H6 120.0 . .
C7 C6 H6 120.0 . .
C6 C7 C2 120.0 . .
C6 C7 H7A 120.0 . .
C2 C7 H7A 120.0 . .
O5 C8 O4 125.0(9) . .
O5 C8 C9 119.0(9) . .
O4 C8 C9 115.9(9) . .
C10 C9 C14 120.0 . .
C10 C9 C8 120.5(7) . .
C14 C9 C8 119.3(7) . .
C11 C10 C9 120.0 . .
C11 C10 H10 120.0 . .
C9 C10 H10 120.0 . .
C10 C11 C12 120.0 . .
C10 C11 H11 120.0 . .
C12 C11 H11 120.0 . .
C11 C12 C13 120.0 . .
C11 C12 N2 117.3(6) . .
C13 C12 N2 122.7(6) . .
C14 C13 C12 120.0 . .
C14 C13 H13 120.0 . .
C12 C13 H13 120.0 . .
C13 C14 C9 120.0 . .
C13 C14 H14 120.0 . .
C9 C14 H14 120.0 . .
O6 C15 O7 123.6(9) . .
O6 C15 C16 119.8(9) . .
O7 C15 C16 116.5(10) . .
C17 C16 C21 120.0 . .
C17 C16 C15 121.7(7) . .
C21 C16 C15 117.9(7) . .
C18 C17 C16 120.0 . .
C18 C17 H17 120.0 . .
C16 C17 H17 120.0 . .
C17 C18 C19 120.0 . .
C17 C18 H18 120.0 . .
C19 C18 H18 120.0 . .
C20 C19 C18 120.0 . .
C20 C19 N3 126.1(6) . .
C18 C19 N3 113.6(6) . .
C19 C20 C21 120.0 . .
C19 C20 H20 120.0 . .
C21 C20 H20 120.0 . .
C20 C21 C16 120.0 . .
C20 C21 H21 120.0 . .
C16 C21 H21 120.0 . .
N3 C22 N4 117.1(6) . .
N3 C22 N6 122.9(6) . .
N4 C22 N6 120.0 . .
C23 N4 C22 120.0 . .
N1 C23 N4 124.0(6) . .
N1 C23 N5 115.8(6) . .
N4 C23 N5 120.0 . .
C24 N5 C23 120.0 . .
N2 C24 N6 118.7(5) . .
N2 C24 N5 121.1(5) . .
N6 C24 N5 120.0 . .
C24 N6 C22 120.0 . .
O8 C25 O9 130.0(10) . .
O8 C25 C26 119.1(10) . .
O9 C25 C26 110.5(9) . .
C27 C26 C31 120.0 . .
C27 C26 C25 117.1(8) . .
C31 C26 C25 122.7(8) . .
C26 C27 C28 120.0 . .
C26 C27 H27 120.0 . .
C28 C27 H27 120.0 . .
C29 C28 C27 120.0 . .
C29 C28 H28 120.0 . .
C27 C28 H28 120.0 . .
C30 C29 C28 120.0 . .
C30 C29 N7 116.8(7) . .
C28 C29 N7 123.2(7) . .
C29 C30 C31 120.0 . .
C29 C30 H30 120.0 . .
C31 C30 H30 120.0 . .
C30 C31 C26 120.0 . .
C30 C31 H31 120.0 . .
C26 C31 H31 120.0 . .
N8 C32 N8 123.1(10) . 3_565
N8 C32 N7 124.1(12) . .
N8 C32 N7 112.3(11) 3_565 .
O11 C33 O10 126.6(10) . .
O11 C33 C34 118.4(12) . .
O10 C33 C34 114.6(12) . .
C35 C34 C39 120.0 . .
C35 C34 C33 121.1(9) . .
C39 C34 C33 118.9(9) . .
C34 C35 C36 120.0 . .
C34 C35 H35 120.0 . .
C36 C35 H35 120.0 . .
C37 C36 C35 120.0 . .
C37 C36 H36 120.0 . .
C35 C36 H36 120.0 . .
C36 C37 C38 120.0 . .
C36 C37 C40 121.1(9) . .
C38 C37 C40 118.9(8) . .
C39 C38 C37 120.0 . .
C39 C38 H38 120.0 . .
C37 C38 H38 120.0 . .
C38 C39 C34 120.0 . .
C38 C39 H39 120.0 . .
C34 C39 H39 120.0 . .
O13 C40 O12 126.8(11) . .
O13 C40 C37 115.7(11) . .
O12 C40 C37 117.3(11) . .

loop_
_geom_bond_atom_site_label_1
_geom_bond_atom_site_label_2
_geom_bond_distance
_geom_bond_site_symmetry_2
Zn1 O9 1.910(7) .
Zn1 O10 1.947(8) .
Zn1 O12 1.975(8) 4_664
Zn1 O1 2.006(4) .
Zn2 O11 1.982(7) .
Zn2 O6 1.991(7) 6_654
Zn2 O3 1.999(6) .
Zn2 O1 2.001(4) .
Zn3 O7 1.940(6) 6_654
Zn3 O4 1.977(6) 1_554
Zn3 O1 1.978(5) .
Zn3 O13 2.011(6) 4_664
Zn4 O1 1.966(4) .
Zn4 O5 2.005(6) 1_554
Zn4 O2 2.010(7) .
Zn4 O8 2.066(6) .
O2 C1 1.280(11) .
O3 C1 1.308(10) .
O4 C8 1.314(11) .
O4 Zn3 1.977(6) 1_556
O5 C8 1.308(11) .
O5 Zn4 2.005(6) 1_556
O6 C15 1.312(12) .
O6 Zn2 1.991(7) 5_565
O7 C15 1.347(12) .
O7 Zn3 1.940(6) 5_565
O8 C25 1.256(11) .
O9 C25 1.333(12) .
O10 C33 1.303(14) .
O11 C33 1.271(14) .
O12 C40 1.288(14) .
O12 Zn1 1.975(8) 4_665
O13 C40 1.273(13) .
O13 Zn3 2.012(6) 4_665
N1 C23 1.313(9) .
N1 C5 1.472(9) .
N1 H1 0.8600 .
N2 C24 1.330(9) .
N2 C12 1.456(9) .
N2 H2 0.8600 .
N3 C22 1.342(9) .
N3 C19 1.478(9) .
N3 H3 0.8600 .
N7 C32 1.420(12) .
N7 C29 1.425(10) .
N7 H7 0.8601 .
N8 C32 1.323(11) .
N8 C32 1.381(11) 2_665
C1 C2 1.558(10) .
C2 C3 1.3900 .
C2 C7 1.3900 .
C3 C4 1.3900 .
C3 H3A 0.9300 .
C4 C5 1.3900 .
C4 H4 0.9300 .
C5 C6 1.3900 .
C6 C7 1.3900 .
C6 H6 0.9300 .
C7 H7A 0.9300 .
C8 C9 1.556(11) .
C9 C10 1.3900 .
C9 C14 1.3900 .
C10 C11 1.3900 .
C10 H10 0.9300 .
C11 C12 1.3900 .
C11 H11 0.9300 .
C12 C13 1.3900 .
C13 C14 1.3900 .
C13 H13 0.9300 .
C14 H14 0.9300 .
C15 C16 1.510(11) .
C16 C17 1.3900 .
C16 C21 1.3900 .
C17 C18 1.3900 .
C17 H17 0.9300 .
C18 C19 1.3900 .
C18 H18 0.9300 .
C19 C20 1.3900 .
C20 C21 1.3900 .
C20 H20 0.9300 .
C21 H21 0.9300 .
C22 N4 1.3900 .
C22 N6 1.3900 .
N4 C23 1.3900 .
C23 N5 1.3900 .
N5 C24 1.3900 .
C24 N6 1.3900 .
C25 C26 1.598(12) .
C26 C27 1.3900 .
C26 C31 1.3900 .
C27 C28 1.3900 .
C27 H27 0.9300 .
C28 C29 1.3900 .
C28 H28 0.9300 .
C29 C30 1.3900 .
C30 C31 1.3900 .
C30 H30 0.9300 .
C31 H31 0.9300 .
C32 N8 1.381(11) 3_565
C33 C34 1.545(12) .
C34 C35 1.3900 .
C34 C39 1.3900 .
C35 C36 1.3900 .
C35 H35 0.9300 .
C36 C37 1.3900 .
C36 H36 0.9300 .
C37 C38 1.3900 .
C37 C40 1.578(12) .
C38 C39 1.3900 .
C38 H38 0.9300 .
C39 H39 0.9300 .
